data_2020899
loop_
_publ_author_name
'Seidel, R\"udiger W.'
'Goddard, Richard'
'N\"othling, Nils'
'Lehmann, Christian W.'

_publ_section_title
;
 Adiponitrile at 100K
;
_journal_coeditor_code SK3672
_journal_issue 11
_journal_name_full 'Acta Crystallographica Section C'
_journal_page_first 937
_journal_page_last 940
_journal_paper_doi 10.1107/S2053229617014620
_journal_volume 73
_journal_year 2017
_chemical_formula_iupac 'C6 H8 N2'
_chemical_formula_moiety 'C6 H8 N2'
_chemical_formula_sum 'C6 H8 N2'
_chemical_formula_weight 108.14
_chemical_melting_point 275
_chemical_name_common Adiponitrile
_chemical_name_systematic
;
Hexane-1,6-dinitrile
;
_space_group_crystal_system monoclinic
_space_group_IT_number 14
_space_group_name_Hall '-P 2ybc'
_space_group_name_H-M_alt 'P 1 21/c 1'
_symmetry_space_group_name_Hall '-P 2ybc'
_symmetry_space_group_name_H-M 'P 1 21/c 1'
_atom_sites_solution_hydrogens geom
_atom_sites_solution_primary dual
_atom_sites_solution_secondary difmap
_cell_angle_alpha 90
_cell_angle_beta 96.540(6)
_cell_angle_gamma 90
_cell_formula_units_Z 2
_cell_length_a 4.5031(11)
_cell_length_b 6.5860(16)
_cell_length_c 10.572(3)
_cell_measurement_reflns_used 2360
_cell_measurement_temperature 100(2)
_cell_measurement_theta_max 71.6011
_cell_measurement_theta_min 4.2090
_cell_volume 311.50(14)
_computing_cell_refinement
;
SAINT (Bruker, 2013)
;
_computing_data_collection
;
APEX2 (Bruker, 2013)
;
_computing_data_reduction
;
SAINT (Bruker, 2013)
;
_computing_molecular_graphics
;
DIAMOND (Brandenburg, 2014)
;
_computing_publication_material
;
enCIFer (Allen <i>et al.</i>,  2004)
;
_computing_structure_refinement
;
SHELXL2017 (Sheldrick, 2015b)
;
_computing_structure_solution
;
SHELXT (Sheldrick, 2015a)
;
_diffrn_ambient_temperature 100(2)
_diffrn_detector_area_resol_mean 66.67
_diffrn_measured_fraction_theta_full 0.988
_diffrn_measured_fraction_theta_max 0.982
_diffrn_measurement_device_type 'Bruker X8 Proteum'
_diffrn_measurement_method '\f and \w scans'
_diffrn_radiation_monochromator 'Montel graded multilayer optics'
_diffrn_radiation_type CuK\a
_diffrn_radiation_wavelength 1.54178
_diffrn_reflns_av_R_equivalents 0.0415
_diffrn_reflns_limit_h_max 5
_diffrn_reflns_limit_h_min -5
_diffrn_reflns_limit_k_max 8
_diffrn_reflns_limit_k_min -7
_diffrn_reflns_limit_l_max 12
_diffrn_reflns_limit_l_min -12
_diffrn_reflns_number 4525
_diffrn_reflns_theta_full 67.679
_diffrn_reflns_theta_max 72.011
_diffrn_reflns_theta_min 7.941
_exptl_absorpt_coefficient_mu 0.572
_exptl_absorpt_correction_T_max 0.78312
_exptl_absorpt_correction_T_min 0.59722
_exptl_absorpt_correction_type gaussian
_exptl_absorpt_process_details
;
(SADABS; Bruker, 2012)
;
_exptl_crystal_colour colourless
_exptl_crystal_density_diffrn 1.153
_exptl_crystal_description cylinder
_exptl_crystal_F_000 116
_exptl_crystal_size_max 1.600
_exptl_crystal_size_mid 0.500
_exptl_crystal_size_min 0.500
_refine_diff_density_max 0.185
_refine_diff_density_min -0.178
_refine_ls_extinction_coef 0.20(3)
_refine_ls_extinction_expression Fc^*^=kFc[1+0.001xFc^2^\l^3^/sin(2\q)]^-1/4^
_refine_ls_extinction_method
;
SHELXL2017 (Sheldrick, 2015b)
;
_refine_ls_goodness_of_fit_ref 1.141
_refine_ls_hydrogen_treatment constr
_refine_ls_matrix_type full
_refine_ls_number_parameters 38
_refine_ls_number_reflns 604
_refine_ls_number_restraints 0
_refine_ls_restrained_S_all 1.141
_refine_ls_R_factor_all 0.0456
_refine_ls_R_factor_gt 0.0453
_refine_ls_shift/su_max 0.000
_refine_ls_shift/su_mean 0.000
_refine_ls_structure_factor_coef Fsqd
_refine_ls_weighting_details 'w=1/[\s^2^(Fo^2^)+(0.0706P)^2^+0.0851P] where P=(Fo^2^+2Fc^2^)/3'
_refine_ls_weighting_scheme calc
_refine_ls_wR_factor_gt 0.1305
_refine_ls_wR_factor_ref 0.1309
_reflns_number_gt 593
_reflns_number_total 604
_reflns_threshold_expression 'I > 2\s(I)'
_cod_data_source_file sk3672sup1.cif
_cod_data_source_block I
_cod_original_cell_volume 311.51(13)
_cod_database_code 2020899
_shelx_space_group_comment
;
The symmetry employed for this shelxl refinement is uniquely defined
by the following loop, which should always be used as a source of
symmetry information in preference to the above space-group names.
They are only intended as comments.
;
_shelx_estimated_absorpt_t_min 0.461
_shelx_estimated_absorpt_t_max 0.763

loop_
_space_group_symop_operation_xyz
'x, y, z'
'-x, y+1/2, -z+1/2'
'-x, -y, -z'
'x, -y-1/2, z-1/2'

loop_
_atom_site_type_symbol
_atom_site_label
_atom_site_fract_x
_atom_site_fract_y
_atom_site_fract_z
_atom_site_U_iso_or_equiv
_atom_site_adp_type
_atom_site_calc_flag
_atom_site_occupancy
N N1 0.1132(3) 0.62026(19) 0.19625(11) 0.0365(5) Uani d 1
C C1 0.2346(3) 0.6812(2) 0.28969(12) 0.0299(5) Uani d 1
C C2 0.3942(3) 0.7541(2) 0.40971(12) 0.0315(5) Uani d 1
H H2A 0.247075 0.802155 0.465812 0.038 Uiso calc 1
H H2B 0.521409 0.870968 0.391941 0.038 Uiso calc 1
C C3 0.5900(3) 0.5893(2) 0.47906(11) 0.0292(5) Uani d 1
H H3A 0.733603 0.539156 0.422013 0.035 Uiso calc 1
H H3B 0.706337 0.649791 0.554887 0.035 Uiso calc 1

loop_
_atom_site_aniso_label
_atom_site_aniso_U_11
_atom_site_aniso_U_22
_atom_site_aniso_U_33
_atom_site_aniso_U_12
_atom_site_aniso_U_13
_atom_site_aniso_U_23
N1 0.0440(8) 0.0359(8) 0.0285(7) 0.0028(5) -0.0002(5) 0.0020(4)
C1 0.0328(7) 0.0290(8) 0.0280(7) 0.0017(5) 0.0043(5) 0.0044(5)
C2 0.0373(8) 0.0297(8) 0.0270(7) -0.0027(5) 0.0014(5) 0.0002(5)
C3 0.0282(7) 0.0336(8) 0.0253(7) -0.0041(5) 0.0004(5) 0.0010(5)

loop_
_atom_type_symbol
_atom_type_description
_atom_type_scat_dispersion_real
_atom_type_scat_dispersion_imag
_atom_type_scat_source
C C 0.0181 0.0091 'International Tables Vol C Tables 4.2.6.8 and 6.1.1.4'
H H 0.0000 0.0000 'International Tables Vol C Tables 4.2.6.8 and 6.1.1.4'
N N 0.0311 0.0180 'International Tables Vol C Tables 4.2.6.8 and 6.1.1.4'

loop_
_geom_angle_atom_site_label_1
_geom_angle_atom_site_label_2
_geom_angle_atom_site_label_3
_geom_angle_site_symmetry_1
_geom_angle
_geom_angle_publ_flag
N1 C1 C2 . 178.49(14) yes
C1 C2 C3 . 112.39(11) yes
C1 C2 H2A . 109.1 ?
C3 C2 H2A . 109.1 ?
C1 C2 H2B . 109.1 ?
C3 C2 H2B . 109.1 ?
H2A C2 H2B . 107.9 ?
C3 C3 C2 3_666 112.98(13) yes
C3 C3 H3A 3_666 109.0 ?
C2 C3 H3A . 109.0 ?
C3 C3 H3B 3_666 109.0 ?
C2 C3 H3B . 109.0 ?
H3A C3 H3B . 107.8 ?

loop_
_geom_bond_atom_site_label_1
_geom_bond_atom_site_label_2
_geom_bond_site_symmetry_2
_geom_bond_distance
_geom_bond_publ_flag
N1 C1 . 1.1458(17) yes
C1 C2 . 1.4662(18) yes
C2 C3 . 1.5316(18) yes
C2 H2A . 0.9900 ?
C2 H2B . 0.9900 ?
C3 C3 3_666 1.523(2) ?
C3 H3A . 0.9900 ?
C3 H3B . 0.9900 ?

loop_
_geom_hbond_atom_site_label_D
_geom_hbond_atom_site_label_H
_geom_hbond_atom_site_label_A
_geom_hbond_site_symmetry_A
_geom_hbond_distance_DH
_geom_hbond_distance_HA
_geom_hbond_distance_DA
_geom_hbond_angle_DHA
_geom_hbond_publ_flag
C2 H2A N1 4_576 0.99 2.63 3.5123(18) 149 yes
C2 H2B N1 2_655 0.99 2.57 3.5436(19) 167 yes

loop_
_geom_torsion_atom_site_label_1
_geom_torsion_atom_site_label_2
_geom_torsion_atom_site_label_3
_geom_torsion_atom_site_label_4
_geom_torsion_site_symmetry_4
_geom_torsion
_geom_torsion_publ_flag
C1 C2 C3 C3 3_666 -63.88(17) yes

_cod_database_fobs_code 2020899
